data_1504019
loop_
_publ_author_name
'Zhen, Yonggang'
'Qian, Hualei'
'Xiang, Junfeng'
'Qu, Jianqiang'
'Wang, Zhaohui'

_publ_section_title
;
 Highly regiospecific synthetic approach to monobay-functionalized
 perylene bisimide and di(perylene bisimide).
;
_journal_issue 14
_journal_name_full 'Organic letters'
_journal_page_first 3084
_journal_page_last 3087
_journal_paper_doi 10.1021/ol901168k
_journal_volume 11
_journal_year 2009
_chemical_formula_sum 'C49 H44 Cl2 N2 O5'
_chemical_formula_weight 811.76
_chemical_name_systematic
; 
 ? 
;
_space_group_IT_number 14
_symmetry_cell_setting monoclinic
_symmetry_space_group_name_Hall '-P 2yn'
_symmetry_space_group_name_H-M 'P 1 21/n 1'
_atom_sites_solution_hydrogens geom
_atom_sites_solution_primary direct
_atom_sites_solution_secondary difmap
_audit_creation_method SHELXL-97
_cell_angle_alpha 90.00
_cell_angle_beta 103.60(3)
_cell_angle_gamma 90.00
_cell_formula_units_Z 4
_cell_length_a 8.5797(17)
_cell_length_b 33.294(7)
_cell_length_c 15.726(3)
_cell_measurement_reflns_used 10896
_cell_measurement_temperature 173(2)
_cell_measurement_theta_max 26.01
_cell_measurement_theta_min 1.22
_cell_volume 4366.2(16)
_computing_cell_refinement 'CrystalClear (Rigaku Inc., 2008)'
_computing_data_collection 'CrystalClear (Rigaku Inc., 2008)'
_computing_data_reduction 'CrystalClear (Rigaku Inc., 2008)'
_computing_molecular_graphics 'XP in Siemens SHELXTL (Sheldrick, 1994)'
_computing_publication_material 'SHELX97 (Sheldrick, 1997)'
_computing_structure_refinement 'SHELXL-97 (Sheldrick, 1997)'
_computing_structure_solution 'SHELXS-97 (Sheldrick, 1990)'
_diffrn_ambient_temperature 173(2)
_diffrn_detector_area_resol_mean 28.5714
_diffrn_measured_fraction_theta_full 0.998
_diffrn_measured_fraction_theta_max 0.998
_diffrn_measurement_device_type 'MM007HF + CCD (Saturn724+)'
_diffrn_measurement_method '\w scans at fixed \c = 45\%'
_diffrn_radiation_monochromator Confocal
_diffrn_radiation_source 'Rotating Anode'
_diffrn_radiation_type MoK\a
_diffrn_radiation_wavelength 0.71073
_diffrn_reflns_av_R_equivalents 0.0626
_diffrn_reflns_av_sigmaI/netI 0.0484
_diffrn_reflns_limit_h_max 10
_diffrn_reflns_limit_h_min -10
_diffrn_reflns_limit_k_max 40
_diffrn_reflns_limit_k_min -41
_diffrn_reflns_limit_l_max 19
_diffrn_reflns_limit_l_min -19
_diffrn_reflns_number 41787
_diffrn_reflns_theta_full 26.01
_diffrn_reflns_theta_max 26.01
_diffrn_reflns_theta_min 1.22
_exptl_absorpt_coefficient_mu 0.197
_exptl_absorpt_correction_T_max 0.9902
_exptl_absorpt_correction_T_min 0.9397
_exptl_absorpt_correction_type numerical
_exptl_absorpt_process_details 'CrystalClear (Rigaku Inc., 2008)'
_exptl_crystal_colour orange
_exptl_crystal_density_diffrn 1.235
_exptl_crystal_density_method 'not measured'
_exptl_crystal_description plate
_exptl_crystal_F_000 1704
_exptl_crystal_size_max 0.32
_exptl_crystal_size_mid 0.16
_exptl_crystal_size_min 0.05
_platon_squeeze_details
;
;
_refine_diff_density_max 0.303
_refine_diff_density_min -0.293
_refine_diff_density_rms 0.051
_refine_ls_extinction_method none
_refine_ls_goodness_of_fit_ref 1.211
_refine_ls_hydrogen_treatment constr
_refine_ls_matrix_type full
_refine_ls_number_parameters 554
_refine_ls_number_reflns 8581
_refine_ls_number_restraints 428
_refine_ls_restrained_S_all 1.197
_refine_ls_R_factor_all 0.0929
_refine_ls_R_factor_gt 0.0794
_refine_ls_shift/su_max 0.001
_refine_ls_shift/su_mean 0.000
_refine_ls_structure_factor_coef Fsqd
_refine_ls_weighting_details 'calc w=1/[\s^2^(Fo^2^)+(0.0465P)^2^+3.7726P] where P=(Fo^2^+2Fc^2^)/3'
_refine_ls_weighting_scheme calc
_refine_ls_wR_factor_gt 0.1588
_refine_ls_wR_factor_ref 0.1661
_reflns_number_gt 7560
_reflns_number_total 8581
_reflns_threshold_expression >2sigma(I)
_cod_data_source_file ol901168k_si_001.cif
_cod_data_source_block mx120
_cod_original_cell_volume 4366.2(15)
_cod_original_sg_symbol_H-M P2(1)/n
_cod_database_code 1504019

loop_
_symmetry_equiv_pos_as_xyz
'x, y, z'
'-x+1/2, y+1/2, -z+1/2'
'-x, -y, -z'
'x-1/2, -y-1/2, z-1/2'

loop_
_atom_site_label
_atom_site_type_symbol
_atom_site_fract_x
_atom_site_fract_y
_atom_site_fract_z
_atom_site_U_iso_or_equiv
_atom_site_adp_type
_atom_site_occupancy
_atom_site_symmetry_multiplicity
_atom_site_calc_flag
_atom_site_refinement_flags
_atom_site_disorder_assembly
_atom_site_disorder_group
Cl1 Cl 0.29540(11) 0.12664(2) 0.83163(5) 0.0439(2) Uani 1 1 d . . .
Cl2 Cl 0.52343(10) 0.05798(2) 0.91063(5) 0.0441(2) Uani 1 1 d . . .
O1 O 0.5601(3) 0.21085(6) 0.62027(15) 0.0468(6) Uani 1 1 d U B .
O2 O 0.6246(3) 0.12923(6) 0.39858(15) 0.0438(6) Uani 1 1 d U . .
O3 O -0.0825(3) -0.10986(6) 0.66992(14) 0.0423(5) Uani 1 1 d U A .
O4 O 0.1654(3) -0.06563(6) 0.94258(14) 0.0419(5) Uani 1 1 d U A .
O5 O 0.0825(5) -0.08768(15) 1.1013(3) 0.1243(15) Uani 1 1 d U . .
H1O5 H 0.1002 -0.0865 1.0510 0.149 Uiso 1 1 d R . .
N1 N 0.5863(3) 0.17062(7) 0.50739(15) 0.0303(5) Uani 1 1 d U B .
N2 N 0.0429(3) -0.08811(7) 0.80645(15) 0.0281(5) Uani 1 1 d U A .
C1 C -0.272(3) -0.0564(9) 0.9380(8) 0.074(4) Uani 0.44(5) 1 d PDU A 1
H1A H -0.3268 -0.0304 0.9297 0.111 Uiso 0.44(5) 1 calc PR A 1
H1B H -0.1634 -0.0530 0.9745 0.111 Uiso 0.44(5) 1 calc PR A 1
H1C H -0.3320 -0.0750 0.9669 0.111 Uiso 0.44(5) 1 calc PR A 1
C2 C 0.979(3) 0.1969(7) 0.6511(7) 0.060(4) Uani 0.48(6) 1 d PDU B 1
H2A H 1.0439 0.1773 0.6903 0.090 Uiso 0.48(6) 1 calc PR B 1
H2B H 0.8819 0.2030 0.6717 0.090 Uiso 0.48(6) 1 calc PR B 1
H2C H 1.0407 0.2216 0.6507 0.090 Uiso 0.48(6) 1 calc PR B 1
C1' C -0.2327(19) -0.0430(6) 0.9230(11) 0.069(4) Uani 0.56(5) 1 d PDU A 2
H1'1 H -0.2932 -0.0184 0.9033 0.103 Uiso 0.56(5) 1 calc PR A 2
H1'2 H -0.1179 -0.0367 0.9403 0.103 Uiso 0.56(5) 1 calc PR A 2
H1'3 H -0.2675 -0.0542 0.9731 0.103 Uiso 0.56(5) 1 calc PR A 2
C2' C 1.023(3) 0.2030(5) 0.6398(12) 0.060(4) Uani 0.52(6) 1 d PDU B 2
H2'1 H 1.0804 0.1841 0.6838 0.090 Uiso 0.52(6) 1 calc PR B 2
H2'2 H 0.9470 0.2186 0.6644 0.090 Uiso 0.52(6) 1 calc PR B 2
H2'3 H 1.0998 0.2213 0.6227 0.090 Uiso 0.52(6) 1 calc PR B 2
C3 C 0.3389(5) 0.19901(13) 0.2974(3) 0.0724(13) Uani 1 1 d U . .
H3A H 0.4048 0.1746 0.3045 0.109 Uiso 1 1 calc R . .
H3B H 0.3609 0.2152 0.2496 0.109 Uiso 1 1 calc R . .
H3C H 0.2252 0.1916 0.2839 0.109 Uiso 1 1 calc R . .
C4 C 0.3368(5) -0.18035(14) 0.9102(3) 0.0727(13) Uani 1 1 d U . .
H4A H 0.3580 -0.1600 0.9564 0.109 Uiso 1 1 calc R . .
H4B H 0.4352 -0.1856 0.8906 0.109 Uiso 1 1 calc R . .
H4C H 0.3007 -0.2052 0.9330 0.109 Uiso 1 1 calc R . .
C5 C -0.4386(5) -0.07922(14) 0.8017(3) 0.0712(12) Uani 1 1 d U A .
H5A H -0.4462 -0.0959 0.7496 0.107 Uiso 1 1 calc R . .
H5B H -0.4871 -0.0529 0.7844 0.107 Uiso 1 1 calc R . .
H5C H -0.4954 -0.0924 0.8414 0.107 Uiso 1 1 calc R . .
C6 C 0.1803(6) -0.19426(14) 0.7564(3) 0.0776(13) Uani 1 1 d U . .
H6A H 0.0985 -0.1834 0.7076 0.116 Uiso 1 1 calc R . .
H6B H 0.1442 -0.2202 0.7741 0.116 Uiso 1 1 calc R . .
H6C H 0.2810 -0.1979 0.7382 0.116 Uiso 1 1 calc R . .
C7 C 0.2819(5) 0.26229(13) 0.3705(3) 0.0638(11) Uani 1 1 d U . .
H7A H 0.3145 0.2787 0.4233 0.096 Uiso 1 1 calc R . .
H7B H 0.1675 0.2559 0.3604 0.096 Uiso 1 1 calc R . .
H7C H 0.3014 0.2772 0.3202 0.096 Uiso 1 1 calc R . .
C8 C -0.2631(4) -0.07371(11) 0.8481(3) 0.0505(9) Uani 1 1 d DU . .
H8 H -0.2071 -0.0549 0.8155 0.061 Uiso 1 1 calc R A 1
C9 C 1.0633(5) 0.16178(13) 0.5215(3) 0.0653(11) Uani 1 1 d U B .
H9A H 1.1183 0.1406 0.5605 0.098 Uiso 1 1 calc R . .
H9B H 1.1404 0.1828 0.5160 0.098 Uiso 1 1 calc R . .
H9C H 1.0164 0.1504 0.4637 0.098 Uiso 1 1 calc R . .
C10 C 0.3792(4) 0.22331(11) 0.3821(2) 0.0485(9) Uani 1 1 d U . .
H10A H 0.3456 0.2071 0.4283 0.058 Uiso 1 1 calc R . .
C11 C -0.2377(4) -0.14458(11) 0.9085(2) 0.0485(8) Uani 1 1 d U . .
H11A H -0.3346 -0.1404 0.9265 0.058 Uiso 1 1 calc R A .
C12 C 0.2067(4) -0.16523(9) 0.8333(2) 0.0405(7) Uani 1 1 d U . .
H12A H 0.2441 -0.1391 0.8136 0.049 Uiso 1 1 calc R . .
C13 C 0.9312(4) 0.17983(10) 0.5592(2) 0.0417(7) Uani 1 1 d DU . .
H13 H 0.8598 0.1566 0.5640 0.050 Uiso 1 1 calc R B 1
C14 C -0.0203(4) -0.18780(10) 0.8984(2) 0.0419(8) Uani 1 1 d U . .
H14A H 0.0295 -0.2134 0.9080 0.050 Uiso 1 1 calc R A .
C15 C -0.1743(4) -0.11339(10) 0.8679(2) 0.0378(7) Uani 1 1 d U A .
C16 C 0.8250(4) 0.20827(9) 0.49467(19) 0.0326(6) Uani 1 1 d U B .
C17 C 0.5589(4) 0.22978(9) 0.41137(19) 0.0335(6) Uani 1 1 d U B .
C18 C 0.6328(4) 0.26120(9) 0.3774(2) 0.0379(7) Uani 1 1 d U . .
H18A H 0.5693 0.2795 0.3374 0.045 Uiso 1 1 calc R . .
C19 C 0.0515(4) -0.15739(8) 0.86001(19) 0.0320(6) Uani 1 1 d U A .
C20 C 0.3631(4) 0.03611(9) 0.4849(2) 0.0352(7) Uani 1 1 d U . .
H20A H 0.3266 0.0132 0.4496 0.042 Uiso 1 1 calc R . .
C21 C 0.5716(4) 0.13364(8) 0.46309(19) 0.0330(6) Uani 1 1 d U . .
C22 C 0.8922(4) 0.24017(9) 0.4590(2) 0.0385(7) Uani 1 1 d U . .
H22A H 1.0050 0.2441 0.4749 0.046 Uiso 1 1 calc R B .
C23 C 0.6589(4) 0.20388(8) 0.46983(18) 0.0304(6) Uani 1 1 d U . .
C24 C 0.4444(4) 0.06641(9) 0.4520(2) 0.0359(7) Uani 1 1 d U . .
H24A H 0.4697 0.0631 0.3968 0.043 Uiso 1 1 calc R . .
C25 C 0.4816(3) 0.14282(8) 0.62692(19) 0.0296(6) Uani 1 1 d U B .
C26 C -0.1626(4) -0.18124(11) 0.9228(2) 0.0484(9) Uani 1 1 d U A .
H26A H -0.2090 -0.2022 0.9496 0.058 Uiso 1 1 calc R . .
C27 C 0.3341(3) 0.03859(8) 0.56798(18) 0.0287(6) Uani 1 1 d U A .
C28 C 0.3284(3) 0.04001(8) 0.74978(18) 0.0279(6) Uani 1 1 d U . .
C29 C 0.3670(3) 0.07669(8) 0.70777(18) 0.0291(6) Uani 1 1 d U . .
C30 C 0.4885(3) 0.10122(8) 0.49896(19) 0.0302(6) Uani 1 1 d U B .
C31 C 0.0806(4) -0.05278(8) 0.58766(19) 0.0344(7) Uani 1 1 d U . .
H31A H 0.0189 -0.0724 0.5507 0.041 Uiso 1 1 calc R . .
C32 C 0.7976(4) 0.26606(9) 0.4010(2) 0.0404(7) Uani 1 1 d U B .
H32A H 0.8459 0.2876 0.3769 0.049 Uiso 1 1 calc R . .
C33 C -0.0291(3) -0.12066(8) 0.84591(18) 0.0286(6) Uani 1 1 d U . .
C34 C 0.1389(3) -0.06105(8) 0.86326(19) 0.0306(6) Uani 1 1 d U . .
C35 C 0.4358(4) 0.14790(8) 0.70408(19) 0.0318(6) Uani 1 1 d U . .
H35A H 0.4448 0.1736 0.7312 0.038 Uiso 1 1 calc R . .
C36 C 0.3757(4) 0.11530(8) 0.74321(18) 0.0322(6) Uani 1 1 d U . .
C37 C 0.3073(3) -0.00078(9) 0.87615(18) 0.0313(6) Uani 1 1 d U . .
H37A H 0.3338 -0.0045 0.9378 0.038 Uiso 1 1 calc R A .
C38 C 0.5443(4) 0.17772(8) 0.58715(19) 0.0330(6) Uani 1 1 d U . .
C39 C 0.1610(4) -0.02297(8) 0.5516(2) 0.0342(7) Uani 1 1 d U A .
H39A H 0.1589 -0.0237 0.4910 0.041 Uiso 1 1 calc R . .
C40 C 0.0904(3) -0.05374(8) 0.67651(19) 0.0295(6) Uani 1 1 d U A .
C41 C 0.1789(3) -0.02405(8) 0.73151(18) 0.0279(6) Uani 1 1 d U . .
C42 C 0.3713(4) 0.03187(9) 0.83919(19) 0.0324(6) Uani 1 1 d U A .
C43 C 0.4542(3) 0.10567(8) 0.58209(18) 0.0284(6) Uani 1 1 d U . .
C44 C 0.2063(3) -0.02721(8) 0.82312(18) 0.0285(6) Uani 1 1 d U A .
C45 C 0.0090(3) -0.08601(8) 0.71416(19) 0.0306(6) Uani 1 1 d U . .
C46 C 0.3878(3) 0.07333(8) 0.62012(18) 0.0281(6) Uani 1 1 d U A .
C47 C 0.2478(3) 0.00852(8) 0.69451(18) 0.0261(6) Uani 1 1 d U A .
C48 C 0.2439(3) 0.00769(8) 0.60346(18) 0.0295(6) Uani 1 1 d U . .
C49 C 0.1291(7) -0.12754(17) 1.1164(3) 0.0928(16) Uani 1 1 d U . .
H49A H 0.2342 -0.1315 1.1033 0.139 Uiso 1 1 calc R . .
H49B H 0.0501 -0.1450 1.0787 0.139 Uiso 1 1 calc R . .
H49C H 0.1358 -0.1342 1.1778 0.139 Uiso 1 1 calc R . .

loop_
_atom_site_aniso_label
_atom_site_aniso_U_11
_atom_site_aniso_U_22
_atom_site_aniso_U_33
_atom_site_aniso_U_23
_atom_site_aniso_U_13
_atom_site_aniso_U_12
Cl1 0.0668(6) 0.0318(4) 0.0395(4) -0.0041(3) 0.0256(4) -0.0061(4)
Cl2 0.0479(5) 0.0414(4) 0.0365(4) 0.0041(3) -0.0029(3) -0.0206(4)
O1 0.0723(17) 0.0262(11) 0.0498(14) -0.0047(10) 0.0302(12) -0.0120(11)
O2 0.0564(14) 0.0380(12) 0.0450(13) -0.0044(10) 0.0282(11) -0.0102(11)
O3 0.0494(13) 0.0393(12) 0.0378(12) -0.0070(10) 0.0099(10) -0.0202(11)
O4 0.0478(13) 0.0418(12) 0.0332(12) 0.0066(10) 0.0034(10) -0.0164(10)
O5 0.121(3) 0.162(4) 0.109(3) 0.059(3) 0.065(3) 0.022(3)
N1 0.0336(13) 0.0263(12) 0.0329(13) 0.0008(10) 0.0117(10) -0.0049(10)
N2 0.0282(12) 0.0241(11) 0.0325(12) 0.0004(10) 0.0082(10) -0.0042(10)
C1 0.077(7) 0.067(7) 0.074(6) -0.025(5) 0.008(5) 0.018(6)
C2 0.065(7) 0.080(6) 0.038(5) 0.003(5) 0.015(4) 0.006(6)
C1' 0.061(5) 0.057(6) 0.087(6) -0.022(5) 0.012(4) 0.006(4)
C2' 0.076(7) 0.068(6) 0.035(5) -0.001(4) 0.011(4) 0.025(5)
C3 0.050(2) 0.071(3) 0.082(3) -0.015(2) -0.013(2) -0.003(2)
C4 0.040(2) 0.081(3) 0.093(3) 0.020(3) 0.007(2) 0.011(2)
C5 0.053(2) 0.083(3) 0.070(3) -0.003(2) 0.000(2) 0.010(2)
C6 0.073(3) 0.085(3) 0.082(3) -0.027(3) 0.032(2) 0.008(3)
C7 0.043(2) 0.089(3) 0.058(2) -0.001(2) 0.0101(18) 0.020(2)
C8 0.0378(18) 0.050(2) 0.068(2) -0.0122(18) 0.0217(17) 0.0038(16)
C9 0.064(3) 0.072(3) 0.058(2) -0.001(2) 0.012(2) 0.024(2)
C10 0.0353(18) 0.063(2) 0.0461(19) 0.0137(17) 0.0070(15) -0.0026(16)
C11 0.0371(18) 0.062(2) 0.051(2) -0.0069(17) 0.0197(16) -0.0153(16)
C12 0.0356(17) 0.0316(16) 0.056(2) 0.0030(14) 0.0145(15) 0.0054(13)
C13 0.0340(17) 0.0427(18) 0.0466(18) 0.0064(15) 0.0060(14) -0.0002(14)
C14 0.0459(19) 0.0352(16) 0.0413(17) 0.0061(14) 0.0039(15) -0.0100(14)
C15 0.0309(15) 0.0423(17) 0.0436(17) -0.0081(14) 0.0152(13) -0.0068(13)
C16 0.0330(15) 0.0317(15) 0.0354(15) -0.0011(12) 0.0127(12) -0.0032(12)
C17 0.0362(16) 0.0353(15) 0.0302(15) 0.0015(12) 0.0105(13) -0.0001(13)
C18 0.0478(18) 0.0325(16) 0.0357(16) 0.0058(13) 0.0146(14) 0.0019(14)
C19 0.0331(15) 0.0282(14) 0.0342(15) 0.0004(12) 0.0067(12) -0.0055(12)
C20 0.0424(17) 0.0287(15) 0.0356(16) -0.0051(12) 0.0114(13) -0.0046(13)
C21 0.0382(16) 0.0280(14) 0.0339(15) -0.0009(12) 0.0109(13) -0.0032(12)
C22 0.0383(17) 0.0366(16) 0.0428(17) -0.0054(14) 0.0142(14) -0.0091(13)
C23 0.0352(15) 0.0271(14) 0.0312(14) -0.0009(12) 0.0125(12) -0.0041(12)
C24 0.0427(17) 0.0324(15) 0.0357(16) -0.0030(13) 0.0153(14) -0.0037(13)
C25 0.0332(15) 0.0248(13) 0.0326(14) 0.0014(11) 0.0112(12) -0.0020(12)
C26 0.048(2) 0.056(2) 0.0414(18) 0.0078(16) 0.0114(15) -0.0245(17)
C27 0.0296(14) 0.0248(13) 0.0316(14) 0.0015(11) 0.0070(12) -0.0006(11)
C28 0.0257(14) 0.0251(13) 0.0326(14) 0.0008(11) 0.0059(11) -0.0019(11)
C29 0.0295(14) 0.0282(14) 0.0294(14) 0.0017(11) 0.0063(12) -0.0036(11)
C30 0.0321(15) 0.0285(14) 0.0313(14) 0.0010(12) 0.0101(12) -0.0009(12)
C31 0.0412(17) 0.0271(14) 0.0341(15) -0.0041(12) 0.0070(13) -0.0065(13)
C32 0.056(2) 0.0294(15) 0.0428(17) 0.0012(13) 0.0246(16) -0.0073(14)
C33 0.0256(14) 0.0287(14) 0.0327(14) 0.0004(12) 0.0092(11) -0.0057(11)
C34 0.0292(14) 0.0277(14) 0.0339(15) 0.0038(12) 0.0057(12) -0.0032(12)
C35 0.0377(16) 0.0243(14) 0.0339(15) -0.0016(12) 0.0094(13) -0.0022(12)
C36 0.0390(16) 0.0308(15) 0.0282(14) -0.0018(12) 0.0104(12) -0.0049(13)
C37 0.0328(15) 0.0327(15) 0.0261(14) 0.0022(12) 0.0022(12) -0.0040(12)
C38 0.0380(16) 0.0290(15) 0.0336(15) 0.0015(12) 0.0116(13) -0.0019(13)
C39 0.0420(17) 0.0297(15) 0.0308(15) -0.0020(12) 0.0080(13) -0.0060(13)
C40 0.0290(14) 0.0246(13) 0.0337(15) -0.0010(11) 0.0050(12) -0.0015(11)
C41 0.0240(13) 0.0263(14) 0.0320(14) 0.0007(11) 0.0038(11) 0.0003(11)
C42 0.0335(15) 0.0311(15) 0.0301(15) -0.0012(12) 0.0026(12) -0.0059(12)
C43 0.0263(14) 0.0264(14) 0.0325(14) 0.0021(11) 0.0067(12) 0.0001(11)
C44 0.0254(14) 0.0268(14) 0.0331(14) 0.0045(11) 0.0065(11) -0.0019(11)
C45 0.0295(14) 0.0291(14) 0.0338(15) 0.0008(12) 0.0087(12) -0.0025(12)
C46 0.0269(14) 0.0232(13) 0.0341(15) 0.0024(11) 0.0070(12) 0.0000(11)
C47 0.0218(13) 0.0242(13) 0.0308(14) 0.0004(11) 0.0033(11) 0.0005(11)
C48 0.0319(15) 0.0250(13) 0.0308(14) 0.0015(11) 0.0059(12) -0.0022(11)
C49 0.102(4) 0.109(4) 0.068(3) 0.007(3) 0.022(3) -0.013(3)

loop_
_atom_type_symbol
_atom_type_description
_atom_type_scat_dispersion_real
_atom_type_scat_dispersion_imag
_atom_type_scat_source
C C 0.0033 0.0016 'International Tables Vol C Tables 4.2.6.8 and 6.1.1.4'
H H 0.0000 0.0000 'International Tables Vol C Tables 4.2.6.8 and 6.1.1.4'
N N 0.0061 0.0033 'International Tables Vol C Tables 4.2.6.8 and 6.1.1.4'
O O 0.0106 0.0060 'International Tables Vol C Tables 4.2.6.8 and 6.1.1.4'
Cl Cl 0.1484 0.1585 'International Tables Vol C Tables 4.2.6.8 and 6.1.1.4'

loop_
_geom_angle_atom_site_label_1
_geom_angle_atom_site_label_2
_geom_angle_atom_site_label_3
_geom_angle
C49 O5 H1O5 95.6
C38 N1 C21 125.3(2)
C38 N1 C23 117.2(2)
C21 N1 C23 117.4(2)
C34 N2 C45 125.0(2)
C34 N2 C33 117.0(2)
C45 N2 C33 118.0(2)
C8 C1 H1A 109.5
C8 C1 H1B 109.5
C8 C1 H1C 109.5
C13 C2 H2A 109.5
C13 C2 H2B 109.5
C13 C2 H2C 109.5
C8 C1' H1'1 109.5
C8 C1' H1'2 109.5
H1'1 C1' H1'2 109.5
C8 C1' H1'3 109.5
H1'1 C1' H1'3 109.5
H1'2 C1' H1'3 109.5
C13 C2' H2'1 109.5
C13 C2' H2'2 109.5
H2'1 C2' H2'2 109.5
C13 C2' H2'3 109.5
H2'1 C2' H2'3 109.5
H2'2 C2' H2'3 109.5
C10 C3 H3A 109.5
C10 C3 H3B 109.5
H3A C3 H3B 109.5
C10 C3 H3C 109.5
H3A C3 H3C 109.5
H3B C3 H3C 109.5
C12 C4 H4A 109.5
C12 C4 H4B 109.5
H4A C4 H4B 109.5
C12 C4 H4C 109.5
H4A C4 H4C 109.5
H4B C4 H4C 109.5
C8 C5 H5A 109.5
C8 C5 H5B 109.5
H5A C5 H5B 109.5
C8 C5 H5C 109.5
H5A C5 H5C 109.5
H5B C5 H5C 109.5
C12 C6 H6A 109.5
C12 C6 H6B 109.5
H6A C6 H6B 109.5
C12 C6 H6C 109.5
H6A C6 H6C 109.5
H6B C6 H6C 109.5
C10 C7 H7A 109.5
C10 C7 H7B 109.5
H7A C7 H7B 109.5
C10 C7 H7C 109.5
H7A C7 H7C 109.5
H7B C7 H7C 109.5
C15 C8 C5 112.7(3)
C15 C8 C1' 115.8(7)
C5 C8 C1' 114.7(6)
C15 C8 C1 105.4(9)
C5 C8 C1 103.1(11)
C1' C8 C1 24.0(8)
C15 C8 H8 111.7
C5 C8 H8 111.7
C1' C8 H8 87.8
C1 C8 H8 111.7
C13 C9 H9A 109.5
C13 C9 H9B 109.5
H9A C9 H9B 109.5
C13 C9 H9C 109.5
H9A C9 H9C 109.5
H9B C9 H9C 109.5
C17 C10 C3 110.2(3)
C17 C10 C7 113.8(3)
C3 C10 C7 109.8(3)
C17 C10 H10A 107.6
C3 C10 H10A 107.6
C7 C10 H10A 107.6
C26 C11 C15 121.3(3)
C26 C11 H11A 119.4
C15 C11 H11A 119.4
C19 C12 C6 110.7(3)
C19 C12 C4 111.4(3)
C6 C12 C4 111.4(3)
C19 C12 H12A 107.7
C6 C12 H12A 107.7
C4 C12 H12A 107.7
C2 C13 C9 117.5(10)
C2 C13 C16 112.7(8)
C9 C13 C16 111.7(3)
C2 C13 C2' 18.8(8)
C9 C13 C2' 103.7(11)
C16 C13 C2' 110.3(7)
C2 C13 H13 104.5
C9 C13 H13 104.5
C16 C13 H13 104.5
C2' C13 H13 122.1
C26 C14 C19 121.0(3)
C26 C14 H14A 119.5
C19 C14 H14A 119.5
C33 C15 C11 116.9(3)
C33 C15 C8 122.4(3)
C11 C15 C8 120.7(3)
C22 C16 C23 117.5(3)
C22 C16 C13 120.3(3)
C23 C16 C13 122.2(3)
C18 C17 C23 116.8(3)
C18 C17 C10 120.8(3)
C23 C17 C10 122.3(3)
C32 C18 C17 120.8(3)
C32 C18 H18A 119.6
C17 C18 H18A 119.6
C14 C19 C33 116.8(3)
C14 C19 C12 120.2(3)
C33 C19 C12 122.9(3)
C27 C20 C24 121.5(3)
C27 C20 H20A 119.3
C24 C20 H20A 119.3
O2 C21 N1 120.8(3)
O2 C21 C30 122.7(3)
N1 C21 C30 116.5(3)
C32 C22 C16 120.8(3)
C32 C22 H22A 119.6
C16 C22 H22A 119.6
C16 C23 C17 123.3(3)
C16 C23 N1 118.1(3)
C17 C23 N1 118.7(3)
C30 C24 C20 120.6(3)
C30 C24 H24A 119.7
C20 C24 H24A 119.7
C35 C25 C43 120.0(3)
C35 C25 C38 119.1(3)
C43 C25 C38 120.7(3)
C11 C26 C14 120.4(3)
C11 C26 H26A 119.8
C14 C26 H26A 119.8
C20 C27 C46 118.9(3)
C20 C27 C48 122.7(3)
C46 C27 C48 118.3(2)
C42 C28 C47 116.4(2)
C42 C28 C29 125.7(3)
C47 C28 C29 117.7(2)
C36 C29 C46 116.6(2)
C36 C29 C28 125.8(3)
C46 C29 C28 117.4(2)
C24 C30 C43 119.5(3)
C24 C30 C21 120.4(3)
C43 C30 C21 120.1(3)
C40 C31 C39 120.4(3)
C40 C31 H31A 119.8
C39 C31 H31A 119.8
C22 C32 C18 120.8(3)
C22 C32 H32A 119.6
C18 C32 H32A 119.6
C15 C33 C19 123.5(3)
C15 C33 N2 118.1(3)
C19 C33 N2 118.4(2)
O4 C34 N2 120.9(3)
O4 C34 C44 122.3(3)
N2 C34 C44 116.9(2)
C25 C35 C36 120.2(3)
C25 C35 H35A 119.9
C36 C35 H35A 119.9
C29 C36 C35 121.8(3)
C29 C36 Cl1 121.8(2)
C35 C36 Cl1 116.1(2)
C44 C37 C42 119.9(3)
C44 C37 H37A 120.1
C42 C37 H37A 120.1
O1 C38 N1 120.6(3)
O1 C38 C25 123.2(3)
N1 C38 C25 116.2(2)
C48 C39 C31 121.0(3)
C48 C39 H39A 119.5
C31 C39 H39A 119.5
C31 C40 C41 120.0(3)
C31 C40 C45 120.0(3)
C41 C40 C45 120.0(3)
C44 C41 C40 120.7(3)
C44 C41 C47 119.3(2)
C40 C41 C47 119.9(3)
C28 C42 C37 122.1(3)
C28 C42 Cl2 122.3(2)
C37 C42 Cl2 115.2(2)
C30 C43 C46 120.2(3)
C30 C43 C25 120.4(3)
C46 C43 C25 119.4(3)
C37 C44 C41 120.3(3)
C37 C44 C34 119.0(3)
C41 C44 C34 120.5(3)
O3 C45 N2 120.4(3)
O3 C45 C40 123.2(3)
N2 C45 C40 116.4(2)
C43 C46 C27 118.7(3)
C43 C46 C29 120.0(2)
C27 C46 C29 121.2(2)
C41 C47 C48 118.8(2)
C41 C47 C28 119.8(2)
C48 C47 C28 121.2(2)
C39 C48 C47 119.4(3)
C39 C48 C27 122.1(3)
C47 C48 C27 118.5(2)
O5 C49 H49A 109.5
O5 C49 H49B 109.5
H49A C49 H49B 109.5
O5 C49 H49C 109.5
H49A C49 H49C 109.5
H49B C49 H49C 109.5

loop_
_geom_bond_atom_site_label_1
_geom_bond_atom_site_label_2
_geom_bond_distance
Cl1 C36 1.733(3)
Cl2 C42 1.741(3)
O1 C38 1.214(3)
O2 C21 1.214(4)
O3 C45 1.214(3)
O4 C34 1.224(3)
O5 C49 1.390(6)
O5 H1O5 0.8400
N1 C38 1.404(4)
N1 C21 1.406(4)
N1 C23 1.461(3)
N2 C34 1.394(4)
N2 C45 1.413(4)
N2 C33 1.456(3)
C1 C8 1.545(8)
C1 H1A 0.9800
C1 H1B 0.9800
C1 H1C 0.9800
C2 C13 1.518(8)
C2 H2A 0.9800
C2 H2B 0.9800
C2 H2C 0.9800
C1' C8 1.535(7)
C1' H1'1 0.9800
C1' H1'2 0.9800
C1' H1'3 0.9800
C2' C13 1.535(8)
C2' H2'1 0.9800
C2' H2'2 0.9800
C2' H2'3 0.9800
C3 C10 1.527(5)
C3 H3A 0.9800
C3 H3B 0.9800
C3 H3C 0.9800
C4 C12 1.525(5)
C4 H4A 0.9800
C4 H4B 0.9800
C4 H4C 0.9800
C5 C8 1.521(5)
C5 H5A 0.9800
C5 H5B 0.9800
C5 H5C 0.9800
C6 C12 1.523(5)
C6 H6A 0.9800
C6 H6B 0.9800
C6 H6C 0.9800
C7 C10 1.531(5)
C7 H7A 0.9800
C7 H7B 0.9800
C7 H7C 0.9800
C8 C15 1.520(5)
C8 H8 1.0000
C9 C13 1.521(5)
C9 H9A 0.9800
C9 H9B 0.9800
C9 H9C 0.9800
C10 C17 1.517(4)
C10 H10A 1.0000
C11 C26 1.374(5)
C11 C15 1.394(5)
C11 H11A 0.9500
C12 C19 1.510(4)
C12 H12A 1.0000
C13 C16 1.523(4)
C13 H13 1.0000
C14 C26 1.380(5)
C14 C19 1.395(4)
C14 H14A 0.9500
C15 C33 1.391(4)
C16 C22 1.388(4)
C16 C23 1.394(4)
C17 C18 1.393(4)
C17 C23 1.397(4)
C18 C32 1.385(5)
C18 H18A 0.9500
C19 C33 1.397(4)
C20 C27 1.389(4)
C20 C24 1.393(4)
C20 H20A 0.9500
C21 C30 1.477(4)
C22 C32 1.373(4)
C22 H22A 0.9500
C24 C30 1.378(4)
C24 H24A 0.9500
C25 C35 1.371(4)
C25 C43 1.416(4)
C25 C38 1.479(4)
C26 H26A 0.9500
C27 C46 1.430(4)
C27 C48 1.473(4)
C28 C42 1.394(4)
C28 C47 1.432(4)
C28 C29 1.463(4)
C29 C36 1.396(4)
C29 C46 1.435(4)
C30 C43 1.414(4)
C31 C40 1.380(4)
C31 C39 1.402(4)
C31 H31A 0.9500
C32 H32A 0.9500
C34 C44 1.475(4)
C35 C36 1.404(4)
C35 H35A 0.9500
C37 C44 1.371(4)
C37 C42 1.404(4)
C37 H37A 0.9500
C39 C48 1.393(4)
C39 H39A 0.9500
C40 C41 1.412(4)
C40 C45 1.479(4)
C41 C44 1.408(4)
C41 C47 1.423(4)
C43 C46 1.415(4)
C47 C48 1.425(4)
C49 H49A 0.9800
C49 H49B 0.9800
C49 H49C 0.9800

loop_
_geom_hbond_atom_site_label_D
_geom_hbond_atom_site_label_H
_geom_hbond_atom_site_label_A
_geom_hbond_distance_DH
_geom_hbond_distance_HA
_geom_hbond_distance_DA
_geom_hbond_angle_DHA
O5 H1O5 O4 0.84 2.04 2.848(4) 161.7

loop_
_geom_torsion_atom_site_label_1
_geom_torsion_atom_site_label_2
_geom_torsion_atom_site_label_3
_geom_torsion_atom_site_label_4
_geom_torsion
C26 C11 C15 C33 -2.4(5)
C26 C11 C15 C8 176.7(3)
C5 C8 C15 C33 129.6(4)
C1' C8 C15 C33 -95.5(11)
C1 C8 C15 C33 -118.7(14)
C5 C8 C15 C11 -49.5(5)
C1' C8 C15 C11 85.4(11)
C1 C8 C15 C11 62.3(15)
C2 C13 C16 C22 79.8(14)
C9 C13 C16 C22 -55.0(4)
C2' C13 C16 C22 59.8(15)
C2 C13 C16 C23 -99.5(14)
C9 C13 C16 C23 125.7(3)
C2' C13 C16 C23 -119.5(15)
C3 C10 C17 C18 84.1(4)
C7 C10 C17 C18 -39.8(4)
C3 C10 C17 C23 -93.0(4)
C7 C10 C17 C23 143.2(3)
C23 C17 C18 C32 0.1(4)
C10 C17 C18 C32 -177.1(3)
C26 C14 C19 C33 -1.3(5)
C26 C14 C19 C12 -179.6(3)
C6 C12 C19 C14 68.7(4)
C4 C12 C19 C14 -55.9(4)
C6 C12 C19 C33 -109.5(4)
C4 C12 C19 C33 126.0(3)
C38 N1 C21 O2 -173.1(3)
C23 N1 C21 O2 3.5(4)
C38 N1 C21 C30 7.2(4)
C23 N1 C21 C30 -176.1(2)
C23 C16 C22 C32 -0.5(4)
C13 C16 C22 C32 -179.8(3)
C22 C16 C23 C17 0.2(4)
C13 C16 C23 C17 179.5(3)
C22 C16 C23 N1 -179.5(3)
C13 C16 C23 N1 -0.2(4)
C18 C17 C23 C16 0.0(4)
C10 C17 C23 C16 177.2(3)
C18 C17 C23 N1 179.7(3)
C10 C17 C23 N1 -3.2(4)
C38 N1 C23 C16 88.4(3)
C21 N1 C23 C16 -88.6(3)
C38 N1 C23 C17 -91.3(3)
C21 N1 C23 C17 91.7(3)
C27 C20 C24 C30 -4.7(5)
C15 C11 C26 C14 1.1(5)
C19 C14 C26 C11 0.9(5)
C24 C20 C27 C46 0.7(4)
C24 C20 C27 C48 178.0(3)
C42 C28 C29 C36 -34.6(5)
C47 C28 C29 C36 149.3(3)
C42 C28 C29 C46 149.6(3)
C47 C28 C29 C46 -26.5(4)
C20 C24 C30 C43 1.6(5)
C20 C24 C30 C21 -178.7(3)
O2 C21 C30 C24 -10.7(5)
N1 C21 C30 C24 168.9(3)
O2 C21 C30 C43 169.0(3)
N1 C21 C30 C43 -11.3(4)
C16 C22 C32 C18 0.6(5)
C17 C18 C32 C22 -0.4(5)
C11 C15 C33 C19 1.9(5)
C8 C15 C33 C19 -177.2(3)
C11 C15 C33 N2 -177.8(3)
C8 C15 C33 N2 3.1(4)
C14 C19 C33 C15 -0.1(4)
C12 C19 C33 C15 178.1(3)
C14 C19 C33 N2 179.6(3)
C12 C19 C33 N2 -2.2(4)
C34 N2 C33 C15 85.9(3)
C45 N2 C33 C15 -93.4(3)
C34 N2 C33 C19 -93.8(3)
C45 N2 C33 C19 86.9(3)
C45 N2 C34 O4 -178.1(3)
C33 N2 C34 O4 2.7(4)
C45 N2 C34 C44 1.6(4)
C33 N2 C34 C44 -177.6(2)
C43 C25 C35 C36 6.1(4)
C38 C25 C35 C36 179.9(3)
C46 C29 C36 C35 -13.5(4)
C28 C29 C36 C35 170.7(3)
C46 C29 C36 Cl1 160.1(2)
C28 C29 C36 Cl1 -15.7(4)
C25 C35 C36 C29 2.8(5)
C25 C35 C36 Cl1 -171.1(2)
C21 N1 C38 O1 -179.4(3)
C23 N1 C38 O1 3.9(4)
C21 N1 C38 C25 0.8(4)
C23 N1 C38 C25 -175.9(2)
C35 C25 C38 O1 1.3(5)
C43 C25 C38 O1 175.1(3)
C35 C25 C38 N1 -178.9(3)
C43 C25 C38 N1 -5.1(4)
C40 C31 C39 C48 -4.1(5)
C39 C31 C40 C41 1.5(4)
C39 C31 C40 C45 -178.2(3)
C31 C40 C41 C44 -172.3(3)
C45 C40 C41 C44 7.3(4)
C31 C40 C41 C47 4.7(4)
C45 C40 C41 C47 -175.6(3)
C47 C28 C42 C37 -15.0(4)
C29 C28 C42 C37 168.9(3)
C47 C28 C42 Cl2 157.9(2)
C29 C28 C42 Cl2 -18.3(4)
C44 C37 C42 C28 4.0(5)
C44 C37 C42 Cl2 -169.3(2)
C24 C30 C43 C46 5.5(4)
C21 C30 C43 C46 -174.3(3)
C24 C30 C43 C25 -172.7(3)
C21 C30 C43 C25 7.5(4)
C35 C25 C43 C30 174.6(3)
C38 C25 C43 C30 0.9(4)
C35 C25 C43 C46 -3.6(4)
C38 C25 C43 C46 -177.3(3)
C42 C37 C44 C41 6.1(4)
C42 C37 C44 C34 -179.3(3)
C40 C41 C44 C37 172.6(3)
C47 C41 C44 C37 -4.4(4)
C40 C41 C44 C34 -1.8(4)
C47 C41 C44 C34 -178.9(2)
O4 C34 C44 C37 2.5(4)
N2 C34 C44 C37 -177.2(3)
O4 C34 C44 C41 177.1(3)
N2 C34 C44 C41 -2.6(4)
C34 N2 C45 O3 -176.4(3)
C33 N2 C45 O3 2.8(4)
C34 N2 C45 C40 3.7(4)
C33 N2 C45 C40 -177.1(2)
C31 C40 C45 O3 -8.4(4)
C41 C40 C45 O3 171.9(3)
C31 C40 C45 N2 171.6(3)
C41 C40 C45 N2 -8.1(4)
C30 C43 C46 C27 -9.3(4)
C25 C43 C46 C27 168.9(3)
C30 C43 C46 C29 174.2(3)
C25 C43 C46 C29 -7.5(4)
C20 C27 C46 C43 6.2(4)
C48 C27 C46 C43 -171.2(2)
C20 C27 C46 C29 -177.4(3)
C48 C27 C46 C29 5.2(4)
C36 C29 C46 C43 15.7(4)
C28 C29 C46 C43 -168.1(3)
C36 C29 C46 C27 -160.6(3)
C28 C29 C46 C27 15.5(4)
C44 C41 C47 C48 168.9(3)
C40 C41 C47 C48 -8.2(4)
C44 C41 C47 C28 -7.0(4)
C40 C41 C47 C28 175.9(3)
C42 C28 C47 C41 16.3(4)
C29 C28 C47 C41 -167.3(2)
C42 C28 C47 C48 -159.6(3)
C29 C28 C47 C48 16.9(4)
C31 C39 C48 C47 0.5(4)
C31 C39 C48 C27 177.8(3)
C41 C47 C48 C39 5.6(4)
C28 C47 C48 C39 -178.5(3)
C41 C47 C48 C27 -171.9(2)
C28 C47 C48 C27 4.0(4)
C20 C27 C48 C39 -9.9(4)
C46 C27 C48 C39 167.4(3)
C20 C27 C48 C47 167.5(3)
C46 C27 C48 C47 -15.2(4)

loop_
_platon_squeeze_void_nr
_platon_squeeze_void_average_x
_platon_squeeze_void_average_y
_platon_squeeze_void_average_z
_platon_squeeze_void_volume
_platon_squeeze_void_count_electrons
_platon_squeeze_void_content
1 -0.163 0.052 0.696 84 21 ' '
2 0.162 0.948 0.304 84 21 ' '
3 0.337 0.448 0.196 84 21 ' '
4 0.662 0.552 0.804 84 21 ' '
